data_7028521
loop_
_publ_author_name
'Arroyo, Marta'
'G\'omez-Iglesias, Patricia'
'Ant\'on, Noelia'
'Garc\'ia-Rodr\'iguez, Ra\'ul'
'Alegria, Elisabete C. B. A.'
'Pombeiro, Armando J. L.'
'Miguel, Daniel'
'Villafa\~ne, Fernando'

_publ_section_title
;
 Homo- and heteropolymetallic 3-(2-pyridyl)pyrazolate manganese and
 rhenium complexes.
;
_journal_issue 10
_journal_name_full 'Dalton transactions (Cambridge, England : 2003)'
_journal_page_first 4009
_journal_page_last 4020
_journal_paper_doi 10.1039/c3dt53439a
_journal_volume 43
_journal_year 2014
_chemical_formula_sum 'C16 H15 Cl2 Mn N6 O0.5'
_chemical_formula_weight 425.18
_chemical_name_systematic
; 
 ? 
;
_space_group_IT_number 14
_symmetry_cell_setting monoclinic
_symmetry_space_group_name_Hall '-P 2ybc'
_symmetry_space_group_name_H-M 'P 1 21/c 1'
_atom_sites_solution_hydrogens geom
_atom_sites_solution_primary direct
_atom_sites_solution_secondary difmap
_audit_creation_method SHELXL-97
_cell_angle_alpha 90.00
_cell_angle_beta 95.509(6)
_cell_angle_gamma 90.00
_cell_formula_units_Z 4
_cell_length_a 6.794(2)
_cell_length_b 16.680(5)
_cell_length_c 17.504(5)
_cell_measurement_reflns_used 897
_cell_measurement_temperature 298(2)
_cell_measurement_theta_max 23.083
_cell_measurement_theta_min 2.637
_cell_volume 1974.5(10)
_computing_cell_refinement 'Bruker SMART'
_computing_data_collection 'Bruker SMART'
_computing_data_reduction 'Bruker SHELXTL'
_computing_molecular_graphics 'Bruker SHELXTL'
_computing_publication_material 'Bruker SHELXTL'
_computing_structure_refinement 'SHELXL-97 (Sheldrick, 1997)'
_computing_structure_solution 'SHELXS-97 (Sheldrick, 1990)'
_diffrn_ambient_temperature 298(2)
_diffrn_measured_fraction_theta_full 0.999
_diffrn_measured_fraction_theta_max 0.999
_diffrn_measurement_device_type 'CCD area detector'
_diffrn_measurement_method 'phi and omega scans'
_diffrn_radiation_monochromator graphite
_diffrn_radiation_source 'fine-focus sealed tube'
_diffrn_radiation_type MoK\a
_diffrn_radiation_wavelength 0.71073
_diffrn_reflns_av_R_equivalents 0.0369
_diffrn_reflns_av_sigmaI/netI 0.0340
_diffrn_reflns_limit_h_max 7
_diffrn_reflns_limit_h_min -6
_diffrn_reflns_limit_k_max 15
_diffrn_reflns_limit_k_min -18
_diffrn_reflns_limit_l_max 19
_diffrn_reflns_limit_l_min -18
_diffrn_reflns_number 8651
_diffrn_reflns_theta_full 23.27
_diffrn_reflns_theta_max 23.27
_diffrn_reflns_theta_min 1.69
_exptl_absorpt_coefficient_mu 0.953
_exptl_absorpt_correction_T_max 1.000000
_exptl_absorpt_correction_T_min 0.831493
_exptl_absorpt_correction_type multi-scan
_exptl_absorpt_process_details SADABS
_exptl_crystal_colour COLORLESS
_exptl_crystal_density_diffrn 1.430
_exptl_crystal_density_method 'not measured'
_exptl_crystal_description BLOCK
_exptl_crystal_F_000 864
_exptl_crystal_size_max 0.28
_exptl_crystal_size_mid 0.10
_exptl_crystal_size_min 0.08
_refine_diff_density_max 0.664
_refine_diff_density_min -0.228
_refine_diff_density_rms 0.079
_refine_ls_extinction_method none
_refine_ls_goodness_of_fit_ref 1.116
_refine_ls_hydrogen_treatment constr
_refine_ls_matrix_type full
_refine_ls_number_parameters 232
_refine_ls_number_reflns 2838
_refine_ls_number_restraints 0
_refine_ls_restrained_S_all 1.116
_refine_ls_R_factor_all 0.0545
_refine_ls_R_factor_gt 0.0432
_refine_ls_shift/su_max 0.000
_refine_ls_shift/su_mean 0.000
_refine_ls_structure_factor_coef Fsqd
_refine_ls_weighting_details 'calc w=1/[\s^2^(Fo^2^)+(0.0722P)^2^+0.7622P] where P=(Fo^2^+2Fc^2^)/3'
_refine_ls_weighting_scheme calc
_refine_ls_wR_factor_gt 0.1211
_refine_ls_wR_factor_ref 0.1274
_reflns_number_gt 2309
_reflns_number_total 2838
_reflns_threshold_expression >2sigma(I)
_cod_data_source_file c3dt53439a.txt
_cod_data_source_block Compound_5a_na7am
_cod_depositor_comments
;
The following automatic conversions were performed:

'_symmetry_cell_setting' value 'Monoclinic' changed to 'monoclinic'
according to
/usr/data/users/saulius/automatic-downloads/current/RSC/lib/dictionaries/cif_core.dic
dictionary named 'cif_core.dic' version 2.4.2 from 2011-04-26.

Automatic conversion script
Id: cif_fix_values 2281 2013-09-26 08:29:07Z andrius 
;
_cod_original_cell_volume 1974.4(10)
_cod_original_sg_symbol_H-M P2(1)/c
_cod_original_formula_sum 'C16 H15 Cl2 Mn N6 O0.50'
_cod_database_code 7028521

loop_
_symmetry_equiv_pos_as_xyz
'x, y, z'
'-x, y+1/2, -z+1/2'
'-x, -y, -z'
'x, -y-1/2, z-1/2'

loop_
_atom_site_label
_atom_site_type_symbol
_atom_site_fract_x
_atom_site_fract_y
_atom_site_fract_z
_atom_site_U_iso_or_equiv
_atom_site_adp_type
_atom_site_occupancy
_atom_site_symmetry_multiplicity
_atom_site_calc_flag
_atom_site_refinement_flags
Mn1 Mn 0.26267(8) 0.77923(3) 0.13815(3) 0.0322(2) Uani 1 1 d .
Cl1 Cl 0.03451(14) 0.66690(6) 0.15365(7) 0.0470(3) Uani 1 1 d .
Cl2 Cl 0.52930(14) 0.73854(6) 0.23584(6) 0.0428(3) Uani 1 1 d .
N1 N 0.3923(4) 0.90969(18) 0.1459(2) 0.0394(8) Uani 1 1 d .
N2 N 0.0766(4) 0.85660(18) 0.20771(19) 0.0365(8) Uani 1 1 d .
N3 N -0.0828(5) 0.84482(19) 0.2459(2) 0.0425(8) Uani 1 1 d .
H3 H -0.1612 0.8044 0.2390 0.051 Uiso 1 1 calc R
C11 C 0.5459(6) 0.9356(3) 0.1104(3) 0.0555(13) Uani 1 1 d .
H11 H 0.5850 0.9059 0.0695 0.067 Uiso 1 1 calc R
C12 C 0.6483(7) 1.0041(3) 0.1315(3) 0.0645(14) Uani 1 1 d .
H12 H 0.7534 1.0207 0.1051 0.077 Uiso 1 1 calc R
C13 C 0.5935(7) 1.0475(3) 0.1921(3) 0.0593(13) Uani 1 1 d .
H13 H 0.6647 1.0927 0.2092 0.071 Uiso 1 1 calc R
C14 C 0.4318(6) 1.0233(2) 0.2274(3) 0.0489(11) Uani 1 1 d .
H14 H 0.3884 1.0533 0.2673 0.059 Uiso 1 1 calc R
C15 C 0.3347(5) 0.9544(2) 0.2031(2) 0.0364(9) Uani 1 1 d .
C16 C 0.1574(5) 0.9245(2) 0.2362(2) 0.0354(9) Uani 1 1 d .
C17 C 0.0470(7) 0.9551(3) 0.2915(3) 0.0578(13) Uani 1 1 d .
H17 H 0.0712 1.0017 0.3201 0.069 Uiso 1 1 calc R
C18 C -0.1039(7) 0.9030(3) 0.2954(3) 0.0562(12) Uani 1 1 d .
H18 H -0.2050 0.9074 0.3274 0.067 Uiso 1 1 calc R
N4 N 0.1195(5) 0.8135(2) 0.01664(19) 0.0412(8) Uani 1 1 d .
N5 N 0.4539(5) 0.73579(19) 0.05000(19) 0.0376(8) Uani 1 1 d .
N6 N 0.6237(5) 0.6956(2) 0.0529(2) 0.0511(9) Uani 1 1 d .
H6 H 0.6965 0.6848 0.0945 0.061 Uiso 1 1 calc R
C21 C -0.0433(7) 0.8571(3) 0.0024(3) 0.0602(13) Uani 1 1 d .
H21 H -0.1009 0.8791 0.0438 0.072 Uiso 1 1 calc R
C23 C -0.0494(6) 0.8380(3) -0.1313(3) 0.0551(12) Uani 1 1 d .
H23 H -0.1082 0.8455 -0.1809 0.066 Uiso 1 1 calc R
C24 C 0.1209(6) 0.7931(2) -0.1182(2) 0.0432(10) Uani 1 1 d .
H24 H 0.1800 0.7705 -0.1588 0.052 Uiso 1 1 calc R
C25 C 0.2019(5) 0.7823(2) -0.0436(2) 0.0337(9) Uani 1 1 d .
C26 C 0.3867(6) 0.7392(2) -0.0235(2) 0.0374(9) Uani 1 1 d .
C27 C -0.1309(7) 0.8715(3) -0.0700(3) 0.0659(14) Uani 1 1 d .
H27 H -0.2435 0.9033 -0.0775 0.079 Uiso 1 1 calc R
C28 C 0.5163(8) 0.7007(4) -0.0674(3) 0.0742(16) Uani 1 1 d .
H28 H 0.5034 0.6942 -0.1204 0.089 Uiso 1 1 calc R
C29 C 0.6665(7) 0.6744(3) -0.0168(3) 0.0760(17) Uani 1 1 d .
H29 H 0.7783 0.6467 -0.0287 0.091 Uiso 1 1 calc R
O91 O 0.1923(7) 0.5259(3) 0.0459(3) 0.188(7) Uani 0.50 1 d PR
H91A H 0.1534 0.5482 -0.0053 0.282 Uiso 0.50 1 d PR
H91B H 0.1649 0.5679 0.0824 0.282 Uiso 0.50 1 d PR

loop_
_atom_site_aniso_label
_atom_site_aniso_U_11
_atom_site_aniso_U_22
_atom_site_aniso_U_33
_atom_site_aniso_U_23
_atom_site_aniso_U_13
_atom_site_aniso_U_12
Mn1 0.0318(4) 0.0367(3) 0.0282(4) -0.0014(2) 0.0040(2) 0.0012(2)
Cl1 0.0408(6) 0.0400(5) 0.0588(8) 0.0033(5) -0.0025(5) -0.0050(4)
Cl2 0.0351(5) 0.0568(6) 0.0353(6) 0.0065(4) -0.0026(4) -0.0046(4)
N1 0.0351(17) 0.0375(17) 0.047(2) -0.0007(16) 0.0103(16) -0.0034(14)
N2 0.0332(17) 0.0387(17) 0.039(2) -0.0019(15) 0.0112(15) -0.0009(14)
N3 0.0374(18) 0.0452(19) 0.047(2) 0.0027(16) 0.0134(16) -0.0039(15)
C11 0.048(3) 0.047(2) 0.076(4) -0.006(2) 0.025(2) -0.001(2)
C12 0.046(3) 0.054(3) 0.098(4) 0.002(3) 0.026(3) -0.012(2)
C13 0.049(3) 0.040(2) 0.089(4) -0.006(2) 0.007(3) -0.013(2)
C14 0.053(3) 0.039(2) 0.056(3) -0.005(2) 0.007(2) -0.005(2)
C15 0.035(2) 0.0302(19) 0.043(3) 0.0015(18) 0.0021(18) 0.0018(16)
C16 0.036(2) 0.033(2) 0.038(3) -0.0030(17) 0.0056(18) 0.0018(16)
C17 0.070(3) 0.049(2) 0.058(3) -0.012(2) 0.026(3) -0.005(2)
C18 0.057(3) 0.061(3) 0.055(3) -0.003(2) 0.028(2) 0.003(2)
N4 0.0359(18) 0.054(2) 0.033(2) 0.0015(16) 0.0023(15) 0.0084(16)
N5 0.0348(18) 0.0483(19) 0.030(2) -0.0023(15) 0.0017(15) 0.0079(15)
N6 0.042(2) 0.067(2) 0.043(2) -0.0001(18) -0.0001(17) 0.0202(18)
C21 0.048(3) 0.087(3) 0.046(3) 0.002(3) 0.006(2) 0.022(3)
C23 0.050(3) 0.075(3) 0.037(3) 0.010(2) -0.012(2) -0.003(2)
C24 0.043(2) 0.053(2) 0.033(3) 0.0000(19) -0.0018(19) -0.0049(19)
C25 0.032(2) 0.039(2) 0.030(2) -0.0005(17) 0.0008(17) -0.0046(16)
C26 0.040(2) 0.044(2) 0.030(3) -0.0014(17) 0.0051(18) 0.0025(18)
C27 0.048(3) 0.090(4) 0.059(4) 0.014(3) -0.003(3) 0.022(3)
C28 0.079(4) 0.110(4) 0.036(3) -0.006(3) 0.011(3) 0.041(3)
C29 0.068(3) 0.115(5) 0.047(3) -0.009(3) 0.013(3) 0.049(3)
O91 0.300(17) 0.079(6) 0.214(15) -0.063(8) 0.174(14) -0.016(8)

loop_
_atom_type_symbol
_atom_type_description
_atom_type_scat_dispersion_real
_atom_type_scat_dispersion_imag
_atom_type_scat_source
C C 0.0033 0.0016 'International Tables Vol C Tables 4.2.6.8 and 6.1.1.4'
H H 0.0000 0.0000 'International Tables Vol C Tables 4.2.6.8 and 6.1.1.4'
N N 0.0061 0.0033 'International Tables Vol C Tables 4.2.6.8 and 6.1.1.4'
Cl Cl 0.1484 0.1585 'International Tables Vol C Tables 4.2.6.8 and 6.1.1.4'
Mn Mn 0.3368 0.7283 'International Tables Vol C Tables 4.2.6.8 and 6.1.1.4'
O O 0.0106 0.0060 'International Tables Vol C Tables 4.2.6.8 and 6.1.1.4'

loop_
_geom_angle_atom_site_label_1
_geom_angle_atom_site_label_2
_geom_angle_atom_site_label_3
_geom_angle
N5 Mn1 N2 163.16(12)
N5 Mn1 N4 70.57(12)
N2 Mn1 N4 98.44(12)
N5 Mn1 N1 95.78(12)
N2 Mn1 N1 70.33(11)
N4 Mn1 N1 86.91(12)
N5 Mn1 Cl1 104.09(9)
N2 Mn1 Cl1 89.12(8)
N4 Mn1 Cl1 94.34(9)
N1 Mn1 Cl1 159.34(8)
N5 Mn1 Cl2 87.27(9)
N2 Mn1 Cl2 101.33(9)
N4 Mn1 Cl2 156.67(9)
N1 Mn1 Cl2 88.21(9)
Cl1 Mn1 Cl2 98.19(4)
C11 N1 C15 117.7(3)
C11 N1 Mn1 125.4(3)
C15 N1 Mn1 115.1(2)
C16 N2 N3 105.1(3)
C16 N2 Mn1 117.3(2)
N3 N2 Mn1 135.2(2)
C18 N3 N2 111.4(3)
N1 C11 C12 122.9(4)
C13 C12 C11 118.9(4)
C12 C13 C14 118.9(4)
C13 C14 C15 119.3(4)
N1 C15 C14 122.2(4)
N1 C15 C16 114.6(3)
C14 C15 C16 123.2(4)
N2 C16 C17 110.2(3)
N2 C16 C15 117.5(3)
C17 C16 C15 132.3(4)
C18 C17 C16 105.3(4)
N3 C18 C17 108.0(4)
C21 N4 C25 117.9(4)
C21 N4 Mn1 125.1(3)
C25 N4 Mn1 116.9(2)
C26 N5 N6 106.0(3)
C26 N5 Mn1 119.2(2)
N6 N5 Mn1 134.2(3)
C29 N6 N5 111.4(4)
N4 C21 C27 123.4(4)
C27 C23 C24 119.1(4)
C23 C24 C25 118.7(4)
N4 C25 C24 122.2(4)
N4 C25 C26 114.5(3)
C24 C25 C26 123.2(4)
N5 C26 C28 110.0(4)
N5 C26 C25 117.6(3)
C28 C26 C25 132.4(4)
C21 C27 C23 118.7(4)
C29 C28 C26 105.5(4)
N6 C29 C28 107.2(4)

loop_
_geom_bond_atom_site_label_1
_geom_bond_atom_site_label_2
_geom_bond_distance
Mn1 N5 2.231(3)
Mn1 N2 2.245(3)
Mn1 N4 2.324(3)
Mn1 N1 2.347(3)
Mn1 Cl1 2.4634(12)
Mn1 Cl2 2.4640(12)
N1 C11 1.336(5)
N1 C15 1.336(5)
N2 C16 1.334(5)
N2 N3 1.341(4)
N3 C18 1.318(6)
C11 C12 1.369(6)
C12 C13 1.366(7)
C13 C14 1.371(6)
C14 C15 1.373(6)
C15 C16 1.473(5)
C16 C17 1.378(6)
C17 C18 1.350(6)
N4 C21 1.327(5)
N4 C25 1.345(5)
N5 C26 1.324(5)
N5 N6 1.331(4)
N6 C29 1.329(6)
C21 C27 1.369(7)
C23 C27 1.372(7)
C23 C24 1.379(6)
C24 C25 1.379(6)
C25 C26 1.460(5)
C26 C28 1.382(6)
C28 C29 1.358(7)
